data_7115116
loop_
_publ_author_name
'Jandciu, Eric W.'
'Legzdins, Peter'
'McNeil, W. Stephen'
'Patrick, Brian O.'
'Smith, Kevin M.'

_publ_section_title
;
 Cr(NAr)(O)(NPri2)(Ar): a strongly-bent monoimido complex resulting from
 nitrosyl ligand cleavage
;
_journal_issue 18
_journal_name_full 'Chemical Communications'
_journal_page_first 1809
_journal_paper_doi 10.1039/b004340k
_journal_year 2000
_chemical_formula_moiety 'C20 H28 Cr N2 O '
_chemical_formula_sum 'C20 H28 Cr N2 O'
_chemical_formula_weight 364.45
_space_group_IT_number 14
_symmetry_cell_setting monoclinic
_symmetry_Int_Tables_number 14
_symmetry_space_group_name_Hall '-P 2yab'
_symmetry_space_group_name_H-M 'P 1 21/a 1'
_audit_creation_date 2000-05-24
_audit_creation_method 'by teXsan v1.8'
_audit_update_record
;
?
;
_cell_angle_alpha 90
_cell_angle_beta 107.730(2)
_cell_angle_gamma 90
_cell_formula_units_Z 4
_cell_length_a 14.822(1)
_cell_length_b 7.7784(6)
_cell_length_c 17.655(1)
_cell_measurement_reflns_used 0
_cell_measurement_temperature 173.2
_cell_measurement_theta_max 0.0
_cell_measurement_theta_min 0.0
_cell_volume 1938.8(2)
_computing_cell_refinement 'd*TREK (MSC, 1996-1998)'
_computing_data_collection 'd*TREK (MSC, 1996-1998)'
_computing_data_reduction 'd*TREK (MSC, 1996-1998)'
_computing_publication_material 'teXsan (MSC, 1992-1997)'
_computing_structure_refinement 'teXsan (MSC, 1992-1997)'
_computing_structure_solution
;
SIR97 (Altomare, et. al. 1998)
;
_diffrn_ambient_temperature 173.2
_diffrn_detector_area_resol_mean 11.76
_diffrn_measurement_device_type 'Rigaku/ADSC CCD'
_diffrn_measurement_method 'area detector'
_diffrn_orient_matrix_UB_11 0.00000
_diffrn_orient_matrix_UB_12 0.00000
_diffrn_orient_matrix_UB_13 0.00000
_diffrn_orient_matrix_UB_21 0.00000
_diffrn_orient_matrix_UB_22 0.00000
_diffrn_orient_matrix_UB_23 0.00000
_diffrn_orient_matrix_UB_31 0.00000
_diffrn_orient_matrix_UB_32 0.00000
_diffrn_orient_matrix_UB_33 0.00000
_diffrn_radiation_detector CCD
_diffrn_radiation_monochromator graphite
_diffrn_radiation_source 'X-ray tube'
_diffrn_radiation_type 'Mo K\a'
_diffrn_radiation_wavelength 0.7107
_diffrn_reflns_av_R_equivalents 0.07440
_diffrn_reflns_av_sigmaI/netI 0.150
_diffrn_reflns_limit_h_max 17
_diffrn_reflns_limit_h_min -17
_diffrn_reflns_limit_k_max 9
_diffrn_reflns_limit_k_min -8
_diffrn_reflns_limit_l_max 20
_diffrn_reflns_limit_l_min -20
_diffrn_reflns_number 14569
_diffrn_reflns_reduction_process 'Lp corrections applied'
_diffrn_reflns_theta_max 25.11
_diffrn_reflns_theta_min 3.38
_diffrn_standards_decay_% 0.00
_diffrn_standards_interval_count 0
_diffrn_standards_number 0
_exptl_absorpt_coefficient_mu 0.598
_exptl_absorpt_correction_T_max 1.000
_exptl_absorpt_correction_T_min 1.000
_exptl_absorpt_correction_type none
_exptl_crystal_colour red
_exptl_crystal_density_diffrn 1.249
_exptl_crystal_density_meas ?
_exptl_crystal_description needle
_exptl_crystal_F_000 776.00
_exptl_crystal_size_max 0.40
_exptl_crystal_size_mid 0.15
_exptl_crystal_size_min 0.10
_refine_diff_density_max 0.28
_refine_diff_density_min -0.22
_refine_ls_extinction_method none
_refine_ls_goodness_of_fit_all 1.176
_refine_ls_goodness_of_fit_ref 1.176
_refine_ls_hydrogen_treatment noref
_refine_ls_matrix_type full
_refine_ls_number_constraints 0
_refine_ls_number_parameters 176
_refine_ls_number_reflns 3388
_refine_ls_number_restraints 0
_refine_ls_R_factor_all 0.0884
_refine_ls_R_factor_gt 0.0884
_refine_ls_shift/su_max 0.0010
_refine_ls_shift/su_mean 0.0000
_refine_ls_structure_factor_coef Fsqd
_refine_ls_weighting_details 'w = 1/[\s^2^(Fo^2^)]'
_refine_ls_weighting_scheme sigma
_refine_ls_wR_factor_all 0.1335
_refine_ls_wR_factor_ref 0.1335
_reflns_number_gt 3388
_reflns_number_total 3650
_reflns_threshold_expression I>0.00\s(I)
_cod_data_source_file b004340k.txt
_cod_data_source_block pl201
_cod_depositor_comments
;
The following automatic conversions were performed:

'_exptl_crystal_density_meas' value 'not measured' was changed to '?'
- the value is perceived as not measured.

Automatic conversion script
Id: cif_fix_values 3008 2015-01-20 13:52:24Z robertas 
;
_cod_original_cell_volume 1938.7(2)
_cod_original_sg_symbol_H-M 'P 21/a     '
_cod_original_formula_sum 'C20 H28 Cr N2 O '
_cod_database_code 7115116

loop_
_symmetry_equiv_pos_as_xyz
'   +x,   +y,   +z'
'1/2-x,1/2+y,   -z'
'   -x,   -y,   -z'
'1/2+x,1/2-y,   +z'

loop_
_atom_site_label
_atom_site_fract_x
_atom_site_fract_y
_atom_site_fract_z
_atom_site_U_iso_or_equiv
_atom_site_occupancy
_atom_site_refinement_flags
_atom_site_adp_type
_atom_site_calc_flag
Cr(1) 0.21809(4) 0.44949(7) 0.76247(3) 0.0215(2) 1.000 . Uani d
O(1) 0.1179(2) 0.4720(4) 0.7766(2) 0.0370(8) 1.000 . Uani d
N(1) 0.3098(2) 0.5339(4) 0.8327(2) 0.0208(7) 1.000 . Uani d
N(2) 0.2463(2) 0.2344(4) 0.7395(2) 0.0205(8) 1.000 . Uani d
C(1) 0.3389(3) 0.6283(4) 0.9029(2) 0.0214(9) 1.000 . Uani d
C(2) 0.4350(2) 0.6748(4) 0.9347(2) 0.0217(9) 1.000 . Uani d
C(3) 0.4610(3) 0.7692(5) 1.0047(2) 0.031(1) 1.000 . Uani d
C(4) 0.3949(3) 0.8154(5) 1.0429(2) 0.037(1) 1.000 . Uani d
C(5) 0.3023(3) 0.7694(5) 1.0114(2) 0.035(1) 1.000 . Uani d
C(6) 0.2730(3) 0.6775(5) 0.9412(2) 0.027(1) 1.000 . Uani d
C(7) 0.5069(3) 0.6275(5) 0.8940(2) 0.031(1) 1.000 . Uani d
C(8a) 0.2294 0.5905 0.6636 0.076 0.500 G Uiso d
C(8b) 0.1972 0.5946 0.6631 0.076 0.500 G Uiso d
C(9a) 0.1555 0.6593 0.6019 0.076 0.500 G Uiso d
C(9b) 0.2667 0.6500 0.6302 0.076 0.500 G Uiso d
C(10a) 0.1750 0.7444 0.5391 0.076 0.500 G Uiso d
C(10b) 0.2410 0.7437 0.5594 0.076 0.500 G Uiso d
C(11a) 0.2683 0.7608 0.5380 0.076 0.500 G Uiso d
C(11b) 0.1460 0.7819 0.5216 0.076 0.500 G Uiso d
C(12a) 0.3422 0.6920 0.5997 0.076 0.500 G Uiso d
C(12b) 0.0766 0.7264 0.5545 0.076 0.500 G Uiso d
C(13a) 0.3227 0.6069 0.6625 0.076 0.500 G Uiso d
C(13b) 0.1022 0.6328 0.6252 0.076 0.500 G Uiso d
C(14a) 0.0521(8) 0.643(1) 0.6009(6) 0.055(3) 0.500 . Uiso d
C(14b) 0.3703(6) 0.614(1) 0.6726(5) 0.032(2) 0.500 . Uiso d
C(15) 0.1729(3) 0.1002(5) 0.7044(2) 0.028(1) 1.000 . Uani d
C(16) 0.1239(3) 0.0435(6) 0.7648(3) 0.050(1) 1.000 . Uani d
C(17) 0.1029(3) 0.1649(6) 0.6286(3) 0.043(1) 1.000 . Uani d
C(18) 0.3459(3) 0.1725(4) 0.7585(2) 0.026(1) 1.000 . Uani d
C(19) 0.3656(3) 0.0191(5) 0.8151(3) 0.045(1) 1.000 . Uani d
C(20) 0.3707(3) 0.1346(5) 0.6826(3) 0.043(1) 1.000 . Uani d
H(1) 0.5278 0.8035 1.0281 0.037 1.000 . Uiso c
H(2) 0.4152 0.8811 1.0927 0.044 1.000 . Uiso c
H(3) 0.2559 0.8013 1.0387 0.041 1.000 . Uiso c
H(4) 0.2061 0.6462 0.9181 0.033 1.000 . Uiso c
H(5) 0.5569 0.5585 0.9300 0.036 1.000 . Uiso c
H(6) 0.4760 0.5619 0.8459 0.036 1.000 . Uiso c
H(7) 0.5343 0.7331 0.8798 0.036 1.000 . Uiso c
H(8a) 0.1231 0.7927 0.4957 0.091 0.500 . Uiso d
H(8b) 0.2898 0.7826 0.5363 0.091 0.500 . Uiso d
H(9a) 0.2820 0.8205 0.4939 0.091 0.500 . Uiso d
H(9b) 0.1280 0.8477 0.4719 0.091 0.500 . Uiso d
H(10a) 0.4078 0.7035 0.5990 0.091 0.500 . Uiso d
H(10b) 0.0098 0.7533 0.5279 0.091 0.500 . Uiso d
H(11a) 0.3746 0.5586 0.7059 0.091 0.500 . Uiso d
H(11b) 0.0534 0.5938 0.6484 0.091 0.500 . Uiso d
H(12a) 0.0241 0.7577 0.6029 0.069 0.500 . Uiso d
H(12b) 0.3823 0.4892 0.6801 0.038 0.500 . Uiso d
H(13a) 0.0140 0.5810 0.5546 0.069 0.500 . Uiso d
H(13b) 0.4113 0.6605 0.6431 0.038 0.500 . Uiso d
H(14a) 0.0491 0.5793 0.6498 0.069 0.500 . Uiso d
H(14b) 0.3899 0.6679 0.7266 0.038 0.500 . Uiso d
H(15) 0.2050 0.0002 0.6912 0.035 1.000 . Uiso c
H(16) 0.0934 0.1425 0.7809 0.060 1.000 . Uiso c
H(17) 0.0766 -0.0442 0.7409 0.060 1.000 . Uiso c
H(18) 0.1713 -0.0048 0.8118 0.060 1.000 . Uiso c
H(19) 0.0717 0.2704 0.6398 0.050 1.000 . Uiso c
H(20) 0.1361 0.1938 0.5898 0.050 1.000 . Uiso c
H(21) 0.0548 0.0781 0.6063 0.050 1.000 . Uiso c
H(22) 0.3871 0.2664 0.7858 0.031 1.000 . Uiso c
H(23) 0.3546 0.0524 0.8650 0.054 1.000 . Uiso c
H(24) 0.3239 -0.0760 0.7907 0.054 1.000 . Uiso c
H(25) 0.4320 -0.0166 0.8260 0.054 1.000 . Uiso c
H(26) 0.3283 0.0454 0.6523 0.051 1.000 . Uiso c
H(27) 0.3629 0.2399 0.6506 0.051 1.000 . Uiso c
H(28) 0.4364 0.0955 0.6961 0.051 1.000 . Uiso c

loop_
_atom_site_aniso_label
_atom_site_aniso_U_11
_atom_site_aniso_U_22
_atom_site_aniso_U_33
_atom_site_aniso_U_12
_atom_site_aniso_U_13
_atom_site_aniso_U_23
Cr(1) 0.0211(3) 0.0227(3) 0.0217(3) -0.0005(3) 0.0078(2) -0.0015(3)
O(1) 0.025(1) 0.044(2) 0.045(2) -0.001(1) 0.015(1) -0.009(1)
N(1) 0.023(2) 0.018(1) 0.022(2) -0.001(1) 0.008(1) -0.001(1)
N(2) 0.024(2) 0.019(1) 0.019(2) -0.004(1) 0.007(1) 0.002(1)
C(1) 0.033(2) 0.011(2) 0.019(2) 0.001(1) 0.007(2) 0.007(1)
C(2) 0.027(2) 0.017(2) 0.019(2) 0.002(1) 0.003(2) 0.003(1)
C(3) 0.031(2) 0.028(2) 0.029(2) -0.001(2) 0.002(2) -0.002(2)
C(4) 0.049(3) 0.029(2) 0.029(2) -0.001(2) 0.006(2) -0.009(2)
C(5) 0.045(3) 0.028(2) 0.036(2) 0.004(2) 0.020(2) -0.005(2)
C(6) 0.029(2) 0.021(2) 0.034(2) -0.001(2) 0.013(2) 0.000(2)
C(7) 0.026(2) 0.032(2) 0.033(2) 0.000(2) 0.006(2) 0.001(2)
C(15) 0.026(2) 0.028(2) 0.031(2) -0.011(2) 0.007(2) -0.005(2)
C(16) 0.056(3) 0.049(3) 0.054(3) -0.029(3) 0.030(2) -0.008(2)
C(17) 0.031(2) 0.046(3) 0.042(3) -0.005(2) -0.003(2) -0.010(2)
C(18) 0.024(2) 0.016(2) 0.035(2) 0.001(1) 0.004(2) 0.001(2)
C(19) 0.049(3) 0.026(2) 0.044(3) 0.002(2) -0.009(2) 0.009(2)
C(20) 0.038(2) 0.036(2) 0.061(3) 0.000(2) 0.025(2) -0.008(2)

loop_
_atom_type_symbol
_atom_type_oxidation_number
_atom_type_number_in_cell
_atom_type_scat_dispersion_real
_atom_type_scat_dispersion_imag
_atom_type_scat_source
C 0 80 0.002 0.002
;International Tables for Crystallography
(1992, Vol. C, Tables 4.2.6.8 and 6.1.1.1)
;
H 0 112 0.000 0.000
;International Tables for Crystallography
(1992, Vol. C, Table 6.1.1.2)
;
N 0 8 0.004 0.003
;International Tables for Crystallography
(1992, Vol. C, Tables 4.2.6.8 and 6.1.1.1)
;
O 0 4 0.008 0.006
;International Tables for Crystallography
(1992, Vol. C, Tables 4.2.6.8 and 6.1.1.1)
;
Cr 0 4 0.284 0.624
;International Tables for Crystallography
(1992, Vol. C, Tables 4.2.6.8 and 6.1.1.1)
;

loop_
_geom_angle_atom_site_label_1
_geom_angle_atom_site_label_2
_geom_angle_atom_site_label_3
_geom_angle
_geom_angle_publ_flag
O(1) Cr(1) N(1) 115.3(2) yes
O(1) Cr(1) N(2) 115.5(1) yes
O(1) Cr(1) C(8) 112.6(2) yes
O(1) Cr(1) C(21) 99.9(2) yes
N(1) Cr(1) N(2) 109.9(1) yes
N(1) Cr(1) C(8) 99.3(2) yes
N(1) Cr(1) C(21) 107.3(2) yes
N(2) Cr(1) C(8) 102.3(2) yes
N(2) Cr(1) C(21) 107.9(2) yes
C(8) Cr(1) C(21) 12.8(2) yes
Cr(1) N(1) C(1) 146.2(3) yes
Cr(1) N(2) C(15) 123.4(2) yes
Cr(1) N(2) C(18) 122.1(2) yes
C(15) N(2) C(18) 114.4(3) yes
N(1) C(1) C(2) 119.6(4) yes
N(1) C(1) C(6) 120.0(3) yes
C(2) C(1) C(6) 120.4(3) yes
C(1) C(2) C(3) 117.6(4) yes
C(1) C(2) C(7) 121.6(3) yes
C(3) C(2) C(7) 120.8(3) yes
C(2) C(3) C(4) 121.5(3) yes
C(2) C(3) H(1) 119.1 no
C(4) C(3) H(1) 119.4 no
C(3) C(4) C(5) 120.2(4) yes
C(3) C(4) H(2) 119.9 no
C(5) C(4) H(2) 119.9 no
C(4) C(5) C(6) 120.3(4) yes
C(4) C(5) H(3) 120.0 no
C(6) C(5) H(3) 119.7 no
C(1) C(6) C(5) 120.0(3) yes
C(1) C(6) H(4) 119.9 no
C(5) C(6) H(4) 120.1 no
C(2) C(7) H(5) 109.3 no
C(2) C(7) H(6) 109.4 no
C(2) C(7) H(7) 109.0 no
H(5) C(7) H(6) 109.9 no
H(5) C(7) H(7) 109.5 no
H(6) C(7) H(7) 109.6 no
H(11b) C(14a) H(12a) 103.6 no
H(11b) C(14a) H(13a) 114.2 no
H(11b) C(14a) H(14a) 6.0 no
H(11b) C(14a) C(9) 106.1 no
H(11b) C(14a) C(25) 159.0 no
H(11b) C(14a) C(26) 71.8 no
H(12a) C(14a) H(13a) 109.6 no
H(12a) C(14a) H(14a) 106.5 no
H(12a) C(14a) C(9) 110.9 no
H(12a) C(14a) C(25) 75.8 no
H(12a) C(14a) C(26) 115.6 no
H(13a) C(14a) H(14a) 108.3 no
H(13a) C(14a) C(9) 112.1 no
H(13a) C(14a) C(25) 85.0 no
H(13a) C(14a) C(26) 131.4 no
H(14a) C(14a) C(9) 109.3 no
H(14a) C(14a) C(25) 164.2 no
H(14a) C(14a) C(26) 75.5 no
C(9) C(14a) C(25) 56.4(6) yes
C(9) C(14a) C(26) 34.5(8) yes
C(25) C(14a) C(26) 89(1) yes
H(11a) C(14b) H(12b) 47.9 no
H(11a) C(14b) H(13b) 137.9 no
H(11a) C(14b) H(14b) 62.8 no
H(11a) C(14b) C(12) 163.9 no
H(11a) C(14b) C(13) 89.2 no
H(11a) C(14b) C(22) 109.7 no
H(12b) C(14b) H(13b) 108.5 no
H(12b) C(14b) H(14b) 107.1 no
H(12b) C(14b) C(12) 123.1 no
H(12b) C(14b) C(13) 94.0 no
H(12b) C(14b) C(22) 111.0 no
H(13b) C(14b) H(14b) 107.8 no
H(13b) C(14b) C(12) 53.7 no
H(13b) C(14b) C(13) 131.2 no
H(13b) C(14b) C(22) 111.8 no
H(14b) C(14b) C(12) 129.6 no
H(14b) C(14b) C(13) 105.8 no
H(14b) C(14b) C(22) 110.4 no
C(12) C(14b) C(13) 77.6(8) yes
C(12) C(14b) C(22) 58.3(4) yes
C(13) C(14b) C(22) 21.0(6) yes
N(2) C(15) C(16) 110.6(3) yes
N(2) C(15) C(17) 110.6(3) yes
N(2) C(15) H(15) 107.9 no
C(16) C(15) C(17) 111.8(4) yes
C(16) C(15) H(15) 107.8 no
C(17) C(15) H(15) 107.9 no
C(15) C(16) H(16) 109.6 no
C(15) C(16) H(17) 109.4 no
C(15) C(16) H(18) 109.3 no
H(16) C(16) H(17) 109.9 no
H(16) C(16) H(18) 109.3 no
H(17) C(16) H(18) 109.4 no
C(15) C(17) H(19) 109.6 no
C(15) C(17) H(20) 109.8 no
C(15) C(17) H(21) 110.4 no
H(19) C(17) H(20) 108.3 no
H(19) C(17) H(21) 109.0 no
H(20) C(17) H(21) 109.7 no
N(2) C(18) C(19) 112.3(3) yes
N(2) C(18) C(20) 110.6(3) yes
N(2) C(18) H(22) 107.2 no
C(19) C(18) C(20) 112.1(3) yes
C(19) C(18) H(22) 107.1 no
C(20) C(18) H(22) 107.3 no
C(18) C(19) H(23) 109.4 no
C(18) C(19) H(24) 109.5 no
C(18) C(19) H(25) 109.2 no
H(23) C(19) H(24) 109.9 no
H(23) C(19) H(25) 109.3 no
H(24) C(19) H(25) 109.5 no
C(18) C(20) H(26) 109.4 no
C(18) C(20) H(27) 109.1 no
C(18) C(20) H(28) 109.6 no
H(26) C(20) H(27) 109.4 no
H(26) C(20) H(28) 109.8 no
H(27) C(20) H(28) 109.6 no
Cr(1) C(8) C(9) 127.1(5) yes
Cr(1) C(8) C(13) 112.8(3) yes
Cr(1) C(8) C(21) 74.1(9) yes
Cr(1) C(8) C(22) 152.9(5) yes
Cr(1) C(8) C(26) 94.3(3) yes
C(9) C(8) C(13) 120.0(5) yes
C(9) C(8) C(21) 53.9(8) yes
C(9) C(8) C(22) 79.9(5) yes
C(9) C(8) C(26) 33.0(3) yes
C(13) C(8) C(21) 170(1) yes
C(13) C(8) C(22) 40.3(4) yes
C(13) C(8) C(26) 152.8(5) yes
C(21) C(8) C(22) 132(1) yes
C(21) C(8) C(26) 21.1(8) yes
C(22) C(8) C(26) 112.5(5) yes
C(14a) C(9) C(8) 121.9(6) yes
C(14a) C(9) C(10) 118.1(5) yes
C(14a) C(9) C(21) 103.6(6) yes
C(14a) C(9) C(22) 161.9(6) yes
C(14a) C(9) C(23) 149.6(6) yes
C(14a) C(9) C(24) 102.6(5) yes
C(14a) C(9) C(25) 48.9(5) yes
C(14a) C(9) C(26) 24.9(5) yes
C(8) C(9) C(10) 120.0(5) yes
C(8) C(9) C(21) 18.5(4) yes
C(8) C(9) C(22) 40.2(3) yes
C(8) C(9) C(23) 88.3(4) yes
C(8) C(9) C(24) 135.3(5) yes
C(8) C(9) C(25) 169.3(6) yes
C(8) C(9) C(26) 97.5(6) yes
C(10) C(9) C(21) 138.2(5) yes
C(10) C(9) C(22) 79.9(4) yes
C(10) C(9) C(23) 31.8(3) yes
C(10) C(9) C(24) 16.1(3) yes
C(10) C(9) C(25) 69.5(4) yes
C(10) C(9) C(26) 142.2(5) yes
C(21) C(9) C(22) 58.3(4) yes
C(21) C(9) C(23) 106.4(4) yes
C(21) C(9) C(24) 152.7(5) yes
C(21) C(9) C(25) 151.1(6) yes
C(21) C(9) C(26) 79.0(6) yes
C(22) C(9) C(23) 48.1(3) yes
C(22) C(9) C(24) 95.1(4) yes
C(22) C(9) C(25) 148.3(6) yes
C(22) C(9) C(26) 137.0(6) yes
C(23) C(9) C(24) 47.0(3) yes
C(23) C(9) C(25) 100.7(5) yes
C(23) C(9) C(26) 169.7(6) yes
C(24) C(9) C(25) 53.7(4) yes
C(24) C(9) C(26) 126.3(5) yes
C(25) C(9) C(26) 72.8(5) yes
H(8a) C(10) C(9) 121.3 no
H(8a) C(10) C(11) 118.7 no
H(8a) C(10) C(23) 140.0 no
H(8a) C(10) C(24) 15.2 no
H(8a) C(10) C(25) 68.8 no
C(9) C(10) C(11) 120.0(4) yes
C(9) C(10) C(23) 98.1(5) yes
C(9) C(10) C(24) 116(1) yes
C(9) C(10) C(25) 52.8(3) yes
C(11) C(10) C(23) 22.8(4) yes
C(11) C(10) C(24) 122(1) yes
C(11) C(10) C(25) 171.4(5) yes
C(23) C(10) C(24) 139(1) yes
C(23) C(10) C(25) 148.8(6) yes
C(24) C(10) C(25) 63.8(8) yes
H(8b) C(11) H(9a) 47.5 no
H(8b) C(11) C(10) 157.5 no
H(8b) C(11) C(12) 74.5 no
H(8b) C(11) C(23) 145.1 no
H(8b) C(11) C(24) 144.6 no
H(9a) C(11) C(10) 121.2 no
H(9a) C(11) C(12) 118.8 no
H(9a) C(11) C(23) 153.9 no
H(9a) C(11) C(24) 107.0 no
C(10) C(11) C(12) 120.0(5) yes
C(10) C(11) C(23) 36.1(5) yes
C(10) C(11) C(24) 14.7(3) yes
C(12) C(11) C(23) 85.2(7) yes
C(12) C(11) C(24) 133.9(5) yes
C(23) C(11) C(24) 48.8(6) yes
C(14b) C(12) H(10a) 91.1 no
C(14b) C(12) H(13b) 45.0 no
C(14b) C(12) C(11) 148.2(6) yes
C(14b) C(12) C(13) 28.7(4) yes
C(14b) C(12) C(22) 65.8(5) yes
C(14b) C(12) C(23) 123.1(6) yes
H(10a) C(12) H(13b) 46.1 no
H(10a) C(12) C(11) 120.4 no
H(10a) C(12) C(13) 119.6 no
H(10a) C(12) C(22) 156.7 no
H(10a) C(12) C(23) 144.9 no
H(13b) C(12) C(11) 165.3 no
H(13b) C(12) C(13) 73.7 no
H(13b) C(12) C(22) 110.7 no
H(13b) C(12) C(23) 165.2 no
C(11) C(12) C(13) 120.0(5) yes
C(11) C(12) C(22) 82.5(4) yes
C(11) C(12) C(23) 25.1(3) yes
C(13) C(12) C(22) 37.6(3) yes
C(13) C(12) C(23) 95.2(4) yes
C(22) C(12) C(23) 57.6(3) yes
C(14b) C(13) H(11a) 46.7 no
C(14b) C(13) H(12b) 52.6 no
C(14b) C(13) C(8) 164(1) yes
C(14b) C(13) C(12) 73.7(9) yes
C(14b) C(13) C(22) 143(1) yes
H(11a) C(13) H(12b) 36.3 no
H(11a) C(13) C(8) 120.2 no
H(11a) C(13) C(12) 119.8 no
H(11a) C(13) C(22) 167.1 no
H(12b) C(13) C(8) 124.6 no
H(12b) C(13) C(12) 104.1 no
H(12b) C(13) C(22) 151.2 no
C(8) C(13) C(12) 120.0(4) yes
C(8) C(13) C(22) 48.2(5) yes
C(12) C(13) C(22) 72.0(5) yes
Cr(1) C(21) C(8) 93.1(9) yes
Cr(1) C(21) C(9) 157.1(5) yes
Cr(1) C(21) C(22) 126.4(4) yes
Cr(1) C(21) C(26) 113.5(4) yes
C(8) C(21) C(9) 108(1) yes
C(8) C(21) C(22) 33.7(9) yes
C(8) C(21) C(26) 152(1) yes
C(9) C(21) C(22) 75.5(4) yes
C(9) C(21) C(26) 44.7(4) yes
C(22) C(21) C(26) 120.0(5) yes
C(14b) C(22) C(8) 106.6(6) yes
C(14b) C(22) C(9) 166.5(6) yes
C(14b) C(22) C(12) 55.9(4) yes
C(14b) C(22) C(13) 15.8(5) yes
C(14b) C(22) C(21) 120.5(5) yes
C(14b) C(22) C(23) 119.5(5) yes
C(8) C(22) C(9) 59.9(4) yes
C(8) C(22) C(12) 160.9(6) yes
C(8) C(22) C(13) 91.4(7) yes
C(8) C(22) C(21) 14.4(4) yes
C(8) C(22) C(23) 133.9(5) yes
C(9) C(22) C(12) 137.2(5) yes
C(9) C(22) C(13) 150.9(7) yes
C(9) C(22) C(21) 46.2(3) yes
C(9) C(22) C(23) 74.0(4) yes
C(12) C(22) C(13) 70.4(5) yes
C(12) C(22) C(21) 174.8(5) yes
C(12) C(22) C(23) 63.9(4) yes
C(13) C(22) C(21) 105.6(6) yes
C(13) C(22) C(23) 134.2(7) yes
C(21) C(22) C(23) 120.0(4) yes
H(8b) C(23) C(9) 176.8 no
H(8b) C(23) C(10) 130.9 no
H(8b) C(23) C(11) 13.2 no
H(8b) C(23) C(12) 62.3 no
H(8b) C(23) C(22) 120.7 no
H(8b) C(23) C(24) 119.3 no
C(9) C(23) C(10) 50.1(4) yes
C(9) C(23) C(11) 165.0(8) yes
C(9) C(23) C(12) 116.0(4) yes
C(9) C(23) C(22) 57.9(3) yes
C(9) C(23) C(24) 62.2(3) yes
C(10) C(23) C(11) 121.1(8) yes
C(10) C(23) C(12) 162.9(7) yes
C(10) C(23) C(22) 107.8(6) yes
C(10) C(23) C(24) 14.0(4) yes
C(11) C(23) C(12) 69.6(6) yes
C(11) C(23) C(22) 127.6(7) yes
C(11) C(23) C(24) 111.3(7) yes
C(12) C(23) C(22) 58.5(3) yes
C(12) C(23) C(24) 176.4(5) yes
C(22) C(23) C(24) 120.0(5) yes
H(8a) C(24) H(9b) 31.4 no
H(8a) C(24) C(9) 137.4 no
H(8a) C(24) C(10) 148.9 no
H(8a) C(24) C(11) 124.9 no
H(8a) C(24) C(23) 144.2 no
H(8a) C(24) C(25) 92.3 no
H(9b) C(24) C(9) 168.2 no
H(9b) C(24) C(10) 141.8 no
H(9b) C(24) C(11) 101.1 no
H(9b) C(24) C(23) 120.7 no
H(9b) C(24) C(25) 119.3 no
C(9) C(24) C(10) 48.2(8) yes
C(9) C(24) C(11) 90.1(3) yes
C(9) C(24) C(23) 70.8(3) yes
C(9) C(24) C(25) 49.3(3) yes
C(10) C(24) C(11) 43.2(8) yes
C(10) C(24) C(23) 26.6(8) yes
C(10) C(24) C(25) 96.7(9) yes
C(11) C(24) C(23) 19.9(3) yes
C(11) C(24) C(25) 139.4(4) yes
C(23) C(24) C(25) 120.0(5) yes
C(14a) C(25) H(10b) 87.9 no
C(14a) C(25) C(9) 74.6(6) yes
C(14a) C(25) C(10) 132.0(6) yes
C(14a) C(25) C(24) 151.4(6) yes
C(14a) C(25) C(26) 32.2(5) yes
H(10b) C(25) C(9) 162.4 no
H(10b) C(25) C(10) 139.1 no
H(10b) C(25) C(24) 120.3 no
H(10b) C(25) C(26) 119.7 no
C(9) C(25) C(10) 57.8(4) yes
C(9) C(25) C(24) 77.0(4) yes
C(9) C(25) C(26) 43.2(4) yes
C(10) C(25) C(24) 19.5(3) yes
C(10) C(25) C(26) 101.0(4) yes
C(24) C(25) C(26) 120.0(4) yes
C(14a) C(26) H(11b) 62.2 no
C(14a) C(26) H(14a) 63.2 no
C(14a) C(26) C(8) 167(1) yes
C(14a) C(26) C(9) 121(1) yes
C(14a) C(26) C(21) 172(1) yes
C(14a) C(26) C(25) 58(1) yes
H(11b) C(26) H(14a) 4.4 no
H(11b) C(26) C(8) 126.6 no
H(11b) C(26) C(9) 173.4 no
H(11b) C(26) C(21) 120.0 no
H(11b) C(26) C(25) 120.0 no
H(14a) C(26) C(8) 124.7 no
H(14a) C(26) C(9) 169.0 no
H(14a) C(26) C(21) 118.3 no
H(14a) C(26) C(25) 121.5 no
C(8) C(26) C(9) 49.5(4) yes
C(8) C(26) C(21) 6.9(3) yes
C(8) C(26) C(25) 113.4(4) yes
C(9) C(26) C(21) 56.3(4) yes
C(9) C(26) C(25) 64.0(5) yes
C(21) C(26) C(25) 120.0(5) yes

loop_
_geom_bond_atom_site_label_1
_geom_bond_atom_site_label_2
_geom_bond_distance
_geom_bond_publ_flag
Cr(1) O(1) 1.589(3) yes
Cr(1) N(1) 1.670(2) yes
Cr(1) N(2) 1.801(3) yes
Cr(1) C(8) 2.103(6) yes
Cr(1) C(21) 2.025(5) yes
N(1) C(1) 1.390(4) yes
N(2) C(15) 1.498(4) yes
N(2) C(18) 1.491(5) yes
C(1) C(2) 1.410(5) yes
C(1) C(6) 1.400(6) yes
C(2) C(3) 1.387(5) yes
C(2) C(7) 1.501(6) yes
C(3) C(4) 1.395(7) yes
C(3) H(1) 0.99 no
C(4) C(5) 1.363(6) yes
C(4) H(2) 0.98 no
C(5) C(6) 1.382(5) yes
C(5) H(3) 0.98 no
C(6) H(4) 0.98 no
C(7) H(5) 0.98 no
C(7) H(6) 0.98 no
C(7) H(7) 0.98 no
C(14a) H(11b) 0.92 no
C(14a) H(12a) 0.99 no
C(14a) H(13a) 0.97 no
C(14a) H(14a) 1.01 no
C(14a) C(9) 1.52(1) yes
C(14a) C(25) 1.19(1) yes
C(14a) C(26) 0.74(1) yes
C(14b) H(11a) 0.72 no
C(14b) H(12b) 0.99 no
C(14b) H(13b) 0.98 no
C(14b) H(14b) 1.00 no
C(14b) C(12) 1.37(1) yes
C(14b) C(13) 0.69(1) yes
C(14b) C(22) 1.510(9) yes
C(15) C(16) 1.527(7) yes
C(15) C(17) 1.508(5) yes
C(15) H(15) 0.98 no
C(16) H(16) 0.98 no
C(16) H(17) 0.98 no
C(16) H(18) 0.98 no
C(17) H(19) 0.99 no
C(17) H(20) 0.98 no
C(17) H(21) 0.97 no
C(18) C(19) 1.526(6) yes
C(18) C(20) 1.522(7) yes
C(18) H(22) 0.98 no
C(19) H(23) 0.98 no
C(19) H(24) 0.98 no
C(19) H(25) 0.98 no
C(20) H(26) 0.98 no
C(20) H(27) 0.98 no
C(20) H(28) 0.98 no
C(8) C(9) 1.395(7) yes
C(8) C(13) 1.395(8) yes
C(8) C(21) 0.465(8) yes
C(8) C(22) 1.041(8) yes
C(8) C(26) 1.819(7) yes
C(9) C(10) 1.395(8) yes
C(9) C(21) 1.182(7) yes
C(9) C(22) 1.587(6) yes
C(9) C(23) 1.800(8) yes
C(9) C(24) 1.686(8) yes
C(9) C(25) 1.313(6) yes
C(9) C(26) 1.000(8) yes
C(10) C(11) 1.395(8) yes
C(10) C(23) 0.959(6) yes
C(10) C(24) 0.519(7) yes
C(10) C(25) 1.544(7) yes
C(11) C(12) 1.395(7) yes
C(11) C(23) 0.632(8) yes
C(11) C(24) 1.727(8) yes
C(12) C(13) 1.395(8) yes
C(12) C(22) 1.409(7) yes
C(12) C(23) 1.483(6) yes
C(13) C(22) 0.903(6) yes
C(21) C(22) 1.395(8) yes
C(21) C(26) 1.395(7) yes
C(22) C(23) 1.395(7) yes
C(23) C(24) 1.395(6) yes
C(24) C(25) 1.395(8) yes
C(25) C(26) 1.395(8) yes

loop_
_geom_contact_atom_site_label_1
_geom_contact_atom_site_label_2
_geom_contact_distance
_geom_contact_site_symmetry_2
_geom_contact_publ_flag
Cr(1) C(21) 2.025(5) . no
Cr(1) C(8) 2.103(6) . no
Cr(1) C(26) 2.882(5) . no
Cr(1) C(13) 2.940(6) . no
Cr(1) C(22) 3.066(6) . no
Cr(1) C(9) 3.148(6) . no
O(1) C(21) 2.781(7) . no
O(1) C(26) 2.895(6) . no
O(1) C(8) 3.084(7) . no
O(1) C(4) 3.469(5) 2_547 no
O(1) C(9) 3.593(7) . no
N(1) C(8) 2.890(5) . no
N(1) C(21) 2.983(5) . no
N(1) C(13) 3.121(6) . no
N(1) C(22) 3.545(6) . no
N(2) C(8) 3.045(7) . no
N(2) C(21) 3.096(6) . no
N(2) C(13) 3.521(7) . no
C(1) C(19) 3.489(6) 1_565 no
C(2) C(19) 3.372(5) 1_565 no
C(3) C(7) 3.525(5) 3_667 no
C(5) C(6) 3.549(6) 2_557 no
C(7) C(16) 3.520(7) 4 no
C(14a) C(26) 0.74(1) . no
C(14a) C(25) 1.19(1) . no
C(14a) C(9) 1.52(1) . no
C(14a) C(21) 2.13(1) . no
C(14a) C(10) 2.50(1) . no
C(14a) C(24) 2.50(1) . no
C(14a) C(8) 2.55(1) . no
C(14a) C(22) 3.07(1) . no
C(14a) C(23) 3.20(1) . no
C(14a) C(12) 3.38(1) 4_465 no
C(14b) C(13) 0.69(1) . no
C(14b) C(12) 1.37(1) . no
C(14b) C(22) 1.510(9) . no
C(14b) C(8) 2.06(1) . no
C(14b) C(23) 2.509(9) . no
C(14b) C(21) 2.52(1) . no
C(14b) C(11) 2.660(9) . no
C(14b) C(9) 3.075(9) . no
C(14b) C(10) 3.296(9) . no

loop_
_geom_torsion_atom_site_label_1
_geom_torsion_atom_site_label_2
_geom_torsion_atom_site_label_3
_geom_torsion_atom_site_label_4
_geom_torsion
_geom_torsion_publ_flag
Cr(1) N(1) C(1) C(2) -174.8(3) no
Cr(1) N(1) C(1) C(6) 4.9(6) no
Cr(1) N(2) C(15) C(16) -69.4(4) no
Cr(1) N(2) C(15) C(17) 55.1(5) no
Cr(1) N(2) C(18) C(19) 119.7(3) no
Cr(1) N(2) C(18) C(20) -114.3(3) no
Cr(1) C(8) C(9) C(14a) 1.9(9) no
Cr(1) C(8) C(9) C(10) -177.8(4) no
Cr(1) C(8) C(9) C(21) 12(1) no
Cr(1) C(8) C(9) C(22) 178.0(7) no
Cr(1) C(8) C(9) C(23) 178.7(4) no
Cr(1) C(8) C(9) C(24) 175.8(5) no
Cr(1) C(8) C(9) C(25) 32(3) no
Cr(1) C(8) C(9) C(26) 7.2(8) no
Cr(1) C(8) C(13) C(14b) -34(4) no
Cr(1) C(8) C(13) C(12) 178.1(4) no
Cr(1) C(8) C(13) C(22) -175.4(7) no
Cr(1) C(8) C(21) C(9) -170.1(8) no
Cr(1) C(8) C(21) C(22) 171(1) no
Cr(1) C(8) C(21) C(26) -163(2) no
Cr(1) C(8) C(22) C(14b) 5(2) no
Cr(1) C(8) C(22) C(9) -176(1) no
Cr(1) C(8) C(22) C(12) 26(3) no
Cr(1) C(8) C(22) C(13) 9(1) no
Cr(1) C(8) C(22) C(21) -161(3) no
Cr(1) C(8) C(22) C(23) -177.8(7) no
Cr(1) C(8) C(26) C(14a) -130(5) no
Cr(1) C(8) C(26) C(9) -174.3(6) no
Cr(1) C(8) C(26) C(21) 17(2) no
Cr(1) C(8) C(26) C(25) -178.8(4) no
Cr(1) C(21) C(8) C(9) 170.1(8) no
Cr(1) C(21) C(8) C(13) -134(6) no
Cr(1) C(21) C(8) C(22) -171(1) no
Cr(1) C(21) C(8) C(26) 163(2) no
Cr(1) C(21) C(9) C(14a) 17(2) no
Cr(1) C(21) C(9) C(8) -154(2) no
Cr(1) C(21) C(9) C(10) -166.6(9) no
Cr(1) C(21) C(9) C(22) -164(1) no
Cr(1) C(21) C(9) C(23) -168(1) no
Cr(1) C(21) C(9) C(24) -179.1(7) no
Cr(1) C(21) C(9) C(25) 34(2) no
Cr(1) C(21) C(9) C(26) 21(1) no
Cr(1) C(21) C(22) C(14b) -4.9(8) no
Cr(1) C(21) C(22) C(8) 11(1) no
Cr(1) C(21) C(22) C(9) 172.5(6) no
Cr(1) C(21) C(22) C(12) 40(5) no
Cr(1) C(21) C(22) C(13) 1.0(8) no
Cr(1) C(21) C(22) C(23) 177.2(4) no
Cr(1) C(21) C(26) C(14a) -101(8) no
Cr(1) C(21) C(26) C(8) -161(3) no
Cr(1) C(21) C(26) C(9) -171.1(6) no
Cr(1) C(21) C(26) C(25) -177.5(4) no
O(1) Cr(1) N(1) C(1) -3.6(5) no
O(1) Cr(1) N(2) C(15) 23.5(3) no
O(1) Cr(1) N(2) C(18) -152.8(3) no
O(1) Cr(1) C(8) C(9) -17.1(6) no
O(1) Cr(1) C(8) C(13) 165.0(4) no
O(1) Cr(1) C(8) C(21) -7(1) no
O(1) Cr(1) C(8) C(22) 159(1) no
O(1) Cr(1) C(8) C(26) -13.1(3) no
O(1) Cr(1) C(21) C(8) 173.4(9) no
O(1) Cr(1) C(21) C(9) -32(1) no
O(1) Cr(1) C(21) C(22) 167.4(5) no
O(1) Cr(1) C(21) C(26) -15.3(4) no
N(1) Cr(1) N(2) C(15) 156.1(3) no
N(1) Cr(1) N(2) C(18) -20.3(3) no
N(1) Cr(1) C(8) C(9) -139.6(5) no
N(1) Cr(1) C(8) C(13) 42.4(4) no
N(1) Cr(1) C(8) C(21) -129.6(9) no
N(1) Cr(1) C(8) C(22) 36(1) no
N(1) Cr(1) C(8) C(26) -135.7(3) no
N(1) Cr(1) C(21) C(8) 53(1) no
N(1) Cr(1) C(21) C(9) -152(1) no
N(1) Cr(1) C(21) C(22) 46.8(5) no
N(1) Cr(1) C(21) C(26) -135.9(4) no
N(1) C(1) C(2) C(3) 179.9(3) no
N(1) C(1) C(2) C(7) 1.1(5) no
N(1) C(1) C(6) C(5) 179.2(3) no
N(2) Cr(1) N(1) C(1) -136.3(4) no
N(2) Cr(1) C(8) C(9) 107.5(5) no
N(2) Cr(1) C(8) C(13) -70.4(4) no
N(2) Cr(1) C(8) C(21) 117.5(9) no
N(2) Cr(1) C(8) C(22) -77(1) no
N(2) Cr(1) C(8) C(26) 111.4(3) no
N(2) Cr(1) C(21) C(8) -66(1) no
N(2) Cr(1) C(21) C(9) 89(1) no
N(2) Cr(1) C(21) C(22) -71.6(5) no
N(2) Cr(1) C(21) C(26) 105.7(4) no
C(1) N(1) Cr(1) C(8) 117.0(5) no
C(1) N(1) Cr(1) C(21) 106.7(5) no
C(1) C(2) C(3) C(4) 0.7(5) no
C(1) C(6) C(5) C(4) 1.2(6) no
C(2) C(1) C(6) C(5) -1.2(5) no
C(2) C(3) C(4) C(5) -0.6(6) no
C(3) C(2) C(1) C(6) 0.3(5) no
C(3) C(4) C(5) C(6) -0.3(6) no
C(4) C(3) C(2) C(7) 179.5(3) no
C(6) C(1) C(2) C(7) -178.5(3) no
C(14a) C(9) C(8) C(13) 179.7(7) no
C(14a) C(9) C(8) C(21) -10(1) no
C(14a) C(9) C(8) C(22) -176.1(7) no
C(14a) C(9) C(8) C(26) -5.3(6) no
C(14a) C(9) C(10) C(11) -179.7(6) no
C(14a) C(9) C(10) C(23) 173.7(7) no
C(14a) C(9) C(10) C(24) 17(1) no
C(14a) C(9) C(10) C(25) 5.9(6) no
C(14a) C(9) C(21) C(8) 171(1) no
C(14a) C(9) C(21) C(22) -178.2(6) no
C(14a) C(9) C(21) C(26) -4.0(5) no
C(14a) C(9) C(22) C(14b) 15(4) no
C(14a) C(9) C(22) C(8) 11(2) no
C(14a) C(9) C(22) C(12) 180(2) no
C(14a) C(9) C(22) C(13) 22(3) no
C(14a) C(9) C(22) C(21) 6(2) no
C(14a) C(9) C(22) C(23) -170(2) no
C(14a) C(9) C(23) C(10) -11(1) no
C(14a) C(9) C(23) C(11) -70(4) no
C(14a) C(9) C(23) C(12) -179(1) no
C(14a) C(9) C(23) C(22) 174(1) no
C(14a) C(9) C(23) C(24) -3(1) no
C(14a) C(9) C(24) C(10) -165(1) no
C(14a) C(9) C(24) C(11) -176.3(5) no
C(14a) C(9) C(24) C(23) 178.7(6) no
C(14a) C(9) C(24) C(25) 2.5(5) no
C(14a) C(9) C(25) C(10) -173.1(7) no
C(14a) C(9) C(25) C(24) -176.8(7) no
C(14a) C(9) C(25) C(26) 8.5(7) no
C(14a) C(9) C(26) C(8) 169(1) no
C(14a) C(9) C(26) C(21) 171(1) no
C(14a) C(9) C(26) C(25) -15(1) no
C(14a) C(25) C(9) C(8) -34(3) no
C(14a) C(25) C(9) C(10) 173.1(7) no
C(14a) C(25) C(9) C(21) -21(1) no
C(14a) C(25) C(9) C(22) -171(1) no
C(14a) C(25) C(9) C(23) 179.6(7) no
C(14a) C(25) C(9) C(24) 176.8(7) no
C(14a) C(25) C(9) C(26) -8.5(7) no
C(14a) C(25) C(10) C(9) -9.0(9) no
C(14a) C(25) C(10) C(11) -43(4) no
C(14a) C(25) C(10) C(23) -33(2) no
C(14a) C(25) C(10) C(24) -178(1) no
C(14a) C(25) C(24) C(9) -7(1) no
C(14a) C(25) C(24) C(10) 3(2) no
C(14a) C(25) C(24) C(11) -5(2) no
C(14a) C(25) C(24) C(23) -11(2) no
C(14a) C(25) C(26) C(8) 168(1) no
C(14a) C(25) C(26) C(9) 164(1) no
C(14a) C(25) C(26) C(21) 170(1) no
C(14a) C(26) C(8) C(9) 44(5) no
C(14a) C(26) C(8) C(13) 54(5) no
C(14a) C(26) C(8) C(21) -146(5) no
C(14a) C(26) C(8) C(22) 54(5) no
C(14a) C(26) C(9) C(8) -169(1) no
C(14a) C(26) C(9) C(10) 18(2) no
C(14a) C(26) C(9) C(21) -171(1) no
C(14a) C(26) C(9) C(22) -178(1) no
C(14a) C(26) C(9) C(23) 67(3) no
C(14a) C(26) C(9) C(24) 21(2) no
C(14a) C(26) C(9) C(25) 15(1) no
C(14a) C(26) C(21) C(8) 60(9) no
C(14a) C(26) C(21) C(9) 70(8) no
C(14a) C(26) C(21) C(22) 77(8) no
C(14a) C(26) C(25) C(9) -164(1) no
C(14a) C(26) C(25) C(10) -166(1) no
C(14a) C(26) C(25) C(24) -170(1) no
C(14b) C(12) C(11) C(10) -8(1) no
C(14b) C(12) C(11) C(23) 2(1) no
C(14b) C(12) C(11) C(24) -2(2) no
C(14b) C(12) C(13) C(8) 171(1) no
C(14b) C(12) C(13) C(22) 166(1) no
C(14b) C(12) C(22) C(8) -25(2) no
C(14b) C(12) C(22) C(9) -175.7(8) no
C(14b) C(12) C(22) C(13) -7.1(6) no
C(14b) C(12) C(22) C(21) -47(5) no
C(14b) C(12) C(22) C(23) 173.8(6) no
C(14b) C(12) C(23) C(9) -13.7(8) no
C(14b) C(12) C(23) C(10) -47(3) no
C(14b) C(12) C(23) C(11) -178.6(9) no
C(14b) C(12) C(23) C(22) -6.8(6) no
C(14b) C(12) C(23) C(24) -74(9) no
C(14b) C(13) C(8) C(9) 148(4) no
C(14b) C(13) C(8) C(21) 97(7) no
C(14b) C(13) C(8) C(22) 142(4) no
C(14b) C(13) C(8) C(26) 142(3) no
C(14b) C(13) C(12) C(11) -171(1) no
C(14b) C(13) C(12) C(22) -166(1) no
C(14b) C(13) C(12) C(23) -167.2(9) no
C(14b) C(13) C(22) C(8) -164(2) no
C(14b) C(13) C(22) C(9) -174(2) no
C(14b) C(13) C(22) C(12) 22(2) no
C(14b) C(13) C(22) C(21) -161(2) no
C(14b) C(13) C(22) C(23) 23(2) no
C(14b) C(22) C(8) C(9) -178.9(6) no
C(14b) C(22) C(8) C(13) -4.6(5) no
C(14b) C(22) C(8) C(21) 166(1) no
C(14b) C(22) C(8) C(26) 175.7(5) no
C(14b) C(22) C(9) C(8) 5(2) no
C(14b) C(22) C(9) C(10) -172(2) no
C(14b) C(22) C(9) C(21) 10(2) no
C(14b) C(22) C(9) C(23) -174(3) no
C(14b) C(22) C(9) C(24) -177(2) no
C(14b) C(22) C(9) C(25) 173(2) no
C(14b) C(22) C(9) C(26) 18(3) no
C(14b) C(22) C(12) C(11) -177.3(6) no
C(14b) C(22) C(12) C(13) 7.1(6) no
C(14b) C(22) C(12) C(23) -173.8(6) no
C(14b) C(22) C(13) C(8) 164(2) no
C(14b) C(22) C(13) C(12) -22(2) no
C(14b) C(22) C(21) C(8) -16(2) no
C(14b) C(22) C(21) C(9) -177.4(6) no
C(14b) C(22) C(21) C(26) 178.0(6) no
C(14b) C(22) C(23) C(9) 178.5(7) no
C(14b) C(22) C(23) C(10) 174.4(7) no
C(14b) C(22) C(23) C(11) 16(1) no
C(14b) C(22) C(23) C(12) 5.9(6) no
C(14b) C(22) C(23) C(24) -178.0(6) no
C(15) N(2) Cr(1) C(8) -99.1(3) no
C(15) N(2) Cr(1) C(21) -87.3(3) no
C(15) N(2) C(18) C(19) -56.9(4) no
C(15) N(2) C(18) C(20) 69.1(4) no
C(16) C(15) N(2) C(18) 107.2(4) no
C(17) C(15) N(2) C(18) -128.3(4) no
C(18) N(2) Cr(1) C(8) 84.5(3) no
C(18) N(2) Cr(1) C(21) 96.4(3) no
C(8) Cr(1) C(21) C(9) 155(2) no
C(8) Cr(1) C(21) C(22) -6.0(8) no
C(8) Cr(1) C(21) C(26) 171(1) no
C(8) C(9) C(14a) C(25) 173.0(7) no
C(8) C(9) C(14a) C(26) 13(1) no
C(8) C(9) C(10) C(11) 0.0(9) no
C(8) C(9) C(10) C(23) -6.6(8) no
C(8) C(9) C(10) C(24) -164(1) no
C(8) C(9) C(10) C(25) -174.4(7) no
C(8) C(9) C(21) C(22) 11(1) no
C(8) C(9) C(21) C(26) -175(1) no
C(8) C(9) C(22) C(12) 169(1) no
C(8) C(9) C(22) C(13) 12(1) no
C(8) C(9) C(22) C(21) -5.2(5) no
C(8) C(9) C(22) C(23) 179.0(6) no
C(8) C(9) C(23) C(10) 174.3(7) no
C(8) C(9) C(23) C(11) 115(3) no
C(8) C(9) C(23) C(12) 6.4(6) no
C(8) C(9) C(23) C(22) -0.6(4) no
C(8) C(9) C(23) C(24) -177.2(5) no
C(8) C(9) C(24) C(10) 20(1) no
C(8) C(9) C(24) C(11) 9.0(8) no
C(8) C(9) C(24) C(23) 4.0(7) no
C(8) C(9) C(24) C(25) -172.2(9) no
C(8) C(9) C(25) C(10) 153(3) no
C(8) C(9) C(25) C(24) 149(3) no
C(8) C(9) C(25) C(26) -25(3) no
C(8) C(9) C(26) C(21) 1.6(4) no
C(8) C(9) C(26) C(25) 175.4(6) no
C(8) C(13) C(14b) C(12) -152(4) no
C(8) C(13) C(14b) C(22) -130(5) no
C(8) C(13) C(12) C(11) 0.0(9) no
C(8) C(13) C(12) C(22) 5.1(5) no
C(8) C(13) C(12) C(23) 4.3(7) no
C(8) C(13) C(22) C(9) -10(1) no
C(8) C(13) C(22) C(12) -174.1(6) no
C(8) C(13) C(22) C(21) 2.5(4) no
C(8) C(13) C(22) C(23) -173(1) no
C(8) C(21) C(9) C(10) -13(2) no
C(8) C(21) C(9) C(22) -11(1) no
C(8) C(21) C(9) C(23) -14(1) no
C(8) C(21) C(9) C(24) -25(2) no
C(8) C(21) C(9) C(25) -173(1) no
C(8) C(21) C(9) C(26) 175(1) no
C(8) C(21) C(22) C(9) 162(2) no
C(8) C(21) C(22) C(12) 29(5) no
C(8) C(21) C(22) C(13) -10(2) no
C(8) C(21) C(22) C(23) 166(2) no
C(8) C(21) C(26) C(9) -10(2) no
C(8) C(21) C(26) C(25) -16(3) no
C(8) C(22) C(14b) C(12) 171.6(7) no
C(8) C(22) C(14b) C(13) 17(2) no
C(8) C(22) C(9) C(10) -176.3(6) no
C(8) C(22) C(9) C(21) 5.2(5) no
C(8) C(22) C(9) C(23) -179.0(6) no
C(8) C(22) C(9) C(24) 178.5(6) no
C(8) C(22) C(9) C(25) 169(1) no
C(8) C(22) C(9) C(26) 13(1) no
C(8) C(22) C(12) C(11) 157(2) no
C(8) C(22) C(12) C(13) -18(2) no
C(8) C(22) C(12) C(23) 161(2) no
C(8) C(22) C(13) C(12) 174.1(6) no
C(8) C(22) C(21) C(9) -162(2) no
C(8) C(22) C(21) C(26) -166(2) no
C(8) C(22) C(23) C(9) 1.2(8) no
C(8) C(22) C(23) C(10) -3(1) no
C(8) C(22) C(23) C(11) -162(1) no
C(8) C(22) C(23) C(12) -171(1) no
C(8) C(22) C(23) C(24) 5(1) no
C(8) C(26) C(14a) C(9) -38(4) no
C(8) C(26) C(14a) C(25) -54(5) no
C(8) C(26) C(9) C(10) -173(1) no
C(8) C(26) C(9) C(21) -1.6(4) no
C(8) C(26) C(9) C(22) -8.7(6) no
C(8) C(26) C(9) C(23) -124(3) no
C(8) C(26) C(9) C(24) -170.1(9) no
C(8) C(26) C(9) C(25) -175.4(6) no
C(8) C(26) C(21) C(9) 10(2) no
C(8) C(26) C(21) C(22) 16(2) no
C(8) C(26) C(25) C(9) 3.8(5) no
C(8) C(26) C(25) C(10) 2.5(6) no
C(8) C(26) C(25) C(24) -2.1(7) no
C(9) C(14a) C(25) C(10) 7.9(8) no
C(9) C(14a) C(25) C(24) 7(1) no
C(9) C(14a) C(25) C(26) -11.0(9) no
C(9) C(14a) C(26) C(21) -65(8) no
C(9) C(14a) C(26) C(25) 16(1) no
C(9) C(8) Cr(1) C(21) -10.1(8) no
C(9) C(8) C(13) C(12) 0.0(9) no
C(9) C(8) C(13) C(22) 6.5(7) no
C(9) C(8) C(21) C(22) -19(2) no
C(9) C(8) C(21) C(26) 7(2) no
C(9) C(8) C(22) C(12) -157(2) no
C(9) C(8) C(22) C(13) -174.3(6) no
C(9) C(8) C(22) C(21) 15(1) no
C(9) C(8) C(22) C(23) -1.3(9) no
C(9) C(8) C(26) C(21) -169(3) no
C(9) C(8) C(26) C(25) -4.5(6) no
C(9) C(10) C(11) C(12) 0.0(9) no
C(9) C(10) C(11) C(23) -17(1) no
C(9) C(10) C(11) C(24) -163(2) no
C(9) C(10) C(23) C(11) 165(1) no
C(9) C(10) C(23) C(12) 40(2) no
C(9) C(10) C(23) C(22) 4.5(7) no
C(9) C(10) C(23) C(24) -147(2) no
C(9) C(10) C(24) C(11) 163(1) no
C(9) C(10) C(24) C(23) 143(2) no
C(9) C(10) C(24) C(25) -9.6(9) no
C(9) C(10) C(25) C(24) 169(1) no
C(9) C(10) C(25) C(26) 1.1(4) no
C(9) C(21) C(8) C(13) 56(6) no
C(9) C(21) C(8) C(22) 19(2) no
C(9) C(21) C(8) C(26) -7(2) no
C(9) C(21) C(22) C(12) -133(5) no
C(9) C(21) C(22) C(13) -171.5(7) no
C(9) C(21) C(22) C(23) 4.7(6) no
C(9) C(21) C(26) C(25) -6.4(6) no
C(9) C(22) C(14b) C(12) 168(2) no
C(9) C(22) C(14b) C(13) 13(3) no
C(9) C(22) C(8) C(13) 174.3(6) no
C(9) C(22) C(8) C(21) -15(1) no
C(9) C(22) C(8) C(26) -5.4(4) no
C(9) C(22) C(12) C(11) 7.0(8) no
C(9) C(22) C(12) C(13) -169(1) no
C(9) C(22) C(12) C(23) 10.5(7) no
C(9) C(22) C(13) C(12) 164(1) no
C(9) C(22) C(21) C(26) -4.7(5) no
C(9) C(22) C(23) C(10) -4.1(6) no
C(9) C(22) C(23) C(11) -163(1) no
C(9) C(22) C(23) C(12) -172.6(5) no
C(9) C(22) C(23) C(24) 3.5(5) no
C(9) C(23) C(10) C(11) -165(1) no
C(9) C(23) C(10) C(24) 147(2) no
C(9) C(23) C(10) C(25) 19(1) no
C(9) C(23) C(11) C(10) 50(3) no
C(9) C(23) C(11) C(12) -115(3) no
C(9) C(23) C(11) C(24) 61(3) no
C(9) C(23) C(12) C(11) 165(1) no
C(9) C(23) C(12) C(13) -6.4(6) no
C(9) C(23) C(12) C(22) -6.9(5) no
C(9) C(23) C(22) C(12) 172.6(5) no
C(9) C(23) C(22) C(13) 171(1) no
C(9) C(23) C(22) C(21) -3.5(5) no
C(9) C(23) C(24) C(10) -28(2) no
C(9) C(23) C(24) C(11) -165.2(9) no
C(9) C(23) C(24) C(25) 3.4(5) no
C(9) C(24) C(10) C(11) -163(1) no
C(9) C(24) C(10) C(23) -143(2) no
C(9) C(24) C(10) C(25) 9.6(9) no
C(9) C(24) C(11) C(10) 12(1) no
C(9) C(24) C(11) C(12) -8.7(7) no
C(9) C(24) C(11) C(23) -14.0(9) no
C(9) C(24) C(23) C(10) 28(2) no
C(9) C(24) C(23) C(11) 165.2(9) no
C(9) C(24) C(23) C(12) 62(9) no
C(9) C(24) C(23) C(22) -3.4(5) no
C(9) C(24) C(25) C(10) -9.4(9) no
C(9) C(24) C(25) C(26) 4.2(5) no
C(9) C(25) C(14a) C(26) 11.0(9) no
C(9) C(25) C(10) C(11) -34(4) no
C(9) C(25) C(10) C(23) -24(1) no
C(9) C(25) C(10) C(24) -169(1) no
C(9) C(25) C(24) C(10) 9.4(9) no
C(9) C(25) C(24) C(11) 1.8(8) no
C(9) C(25) C(24) C(23) -4.2(6) no
C(9) C(25) C(26) C(21) 5.9(5) no
C(9) C(26) C(14a) C(25) -16(1) no
C(9) C(26) C(8) C(13) 9(1) no
C(9) C(26) C(8) C(21) 169(3) no
C(9) C(26) C(8) C(22) 9.8(7) no
C(9) C(26) C(21) C(22) 6.4(7) no
C(9) C(26) C(25) C(10) -1.4(5) no
C(9) C(26) C(25) C(24) -5.9(7) no
C(10) C(9) C(14a) C(25) -7.4(7) no
C(10) C(9) C(14a) C(26) -168(1) no
C(10) C(9) C(8) C(13) 0.0(9) no
C(10) C(9) C(8) C(21) 170(1) no
C(10) C(9) C(8) C(22) 4.2(7) no
C(10) C(9) C(8) C(26) 175.0(9) no
C(10) C(9) C(21) C(22) -2.2(9) no
C(10) C(9) C(21) C(26) 172(1) no
C(10) C(9) C(22) C(12) -7.0(8) no
C(10) C(9) C(22) C(13) -165(1) no
C(10) C(9) C(22) C(21) 178.5(6) no
C(10) C(9) C(22) C(23) 2.7(4) no
C(10) C(9) C(23) C(11) -59(3) no
C(10) C(9) C(23) C(12) -167.9(8) no
C(10) C(9) C(23) C(22) -174.9(8) no
C(10) C(9) C(23) C(24) 8.5(5) no
C(10) C(9) C(24) C(11) -11.4(9) no
C(10) C(9) C(24) C(23) -16(1) no
C(10) C(9) C(24) C(25) 167(1) no
C(10) C(9) C(25) C(24) -3.7(4) no
C(10) C(9) C(25) C(26) -178.4(6) no
C(10) C(9) C(26) C(21) -171(1) no
C(10) C(9) C(26) C(25) 2(1) no
C(10) C(11) C(12) C(13) 0.0(9) no
C(10) C(11) C(12) C(22) -3.1(6) no
C(10) C(11) C(12) C(23) -10.0(6) no
C(10) C(11) C(23) C(12) 165.1(9) no
C(10) C(11) C(23) C(22) 156(2) no
C(10) C(11) C(23) C(24) -11.1(6) no
C(10) C(11) C(24) C(23) 26(1) no
C(10) C(11) C(24) C(25) 11(1) no
C(10) C(23) C(9) C(21) 178.6(8) no
C(10) C(23) C(9) C(22) 174.9(8) no
C(10) C(23) C(9) C(24) -8.5(5) no
C(10) C(23) C(9) C(25) -11.7(6) no
C(10) C(23) C(9) C(26) -61(3) no
C(10) C(23) C(11) C(12) -165.1(9) no
C(10) C(23) C(11) C(24) 11.1(6) no
C(10) C(23) C(12) C(11) 132(3) no
C(10) C(23) C(12) C(13) -39(2) no
C(10) C(23) C(12) C(22) -40(2) no
C(10) C(23) C(22) C(12) 168.5(7) no
C(10) C(23) C(22) C(13) 167.3(9) no
C(10) C(23) C(22) C(21) -7.6(9) no
C(10) C(23) C(24) C(11) -137(2) no
C(10) C(23) C(24) C(25) 31(2) no
C(10) C(24) C(9) C(21) 31(2) no
C(10) C(24) C(9) C(22) 19(1) no
C(10) C(24) C(9) C(23) 16(1) no
C(10) C(24) C(9) C(25) -167(1) no
C(10) C(24) C(9) C(26) -174(1) no
C(10) C(24) C(11) C(12) -21(1) no
C(10) C(24) C(11) C(23) -26(1) no
C(10) C(24) C(23) C(11) 137(2) no
C(10) C(24) C(23) C(12) 34(9) no
C(10) C(24) C(23) C(22) -31(2) no
C(10) C(24) C(25) C(26) 14(1) no
C(10) C(25) C(14a) C(26) 19(2) no
C(10) C(25) C(9) C(21) 166(1) no
C(10) C(25) C(9) C(22) 16(1) no
C(10) C(25) C(9) C(23) 6.5(3) no
C(10) C(25) C(9) C(24) 3.7(4) no
C(10) C(25) C(9) C(26) 178.4(6) no
C(10) C(25) C(24) C(11) -7.6(7) no
C(10) C(25) C(24) C(23) -13.6(7) no
C(10) C(25) C(26) C(21) 4.6(7) no
C(11) C(10) C(9) C(21) 5(1) no
C(11) C(10) C(9) C(22) 2.8(6) no
C(11) C(10) C(9) C(23) 6.6(5) no
C(11) C(10) C(9) C(24) 164(1) no
C(11) C(10) C(9) C(25) 174.4(6) no
C(11) C(10) C(9) C(26) 171.9(9) no
C(11) C(10) C(23) C(12) -125(3) no
C(11) C(10) C(23) C(22) -160(1) no
C(11) C(10) C(23) C(24) 48(2) no
C(11) C(10) C(24) C(23) -20(1) no
C(11) C(10) C(24) C(25) -172.8(7) no
C(11) C(10) C(25) C(24) 135(4) no
C(11) C(10) C(25) C(26) -33(4) no
C(11) C(12) C(14b) C(13) 14(2) no
C(11) C(12) C(14b) C(22) 5(1) no
C(11) C(12) C(13) C(22) -5.1(7) no
C(11) C(12) C(22) C(13) 175.6(6) no
C(11) C(12) C(22) C(21) 136(5) no
C(11) C(12) C(22) C(23) -3.5(4) no
C(11) C(12) C(23) C(22) 171.9(9) no
C(11) C(12) C(23) C(24) 105(9) no
C(11) C(23) C(9) C(21) 120(3) no
C(11) C(23) C(9) C(22) 116(3) no
C(11) C(23) C(9) C(24) -67(3) no
C(11) C(23) C(9) C(25) -70(3) no
C(11) C(23) C(9) C(26) -120(4) no
C(11) C(23) C(10) C(24) -48(2) no
C(11) C(23) C(10) C(25) -176(1) no
C(11) C(23) C(12) C(13) -171.3(8) no
C(11) C(23) C(12) C(22) -171.9(9) no
C(11) C(23) C(22) C(12) 10(1) no
C(11) C(23) C(22) C(13) 8(2) no
C(11) C(23) C(22) C(21) -166(1) no
C(11) C(23) C(24) C(25) 168.5(9) no
C(11) C(24) C(9) C(21) 20(1) no
C(11) C(24) C(9) C(22) 7.6(4) no
C(11) C(24) C(9) C(23) 5.0(3) no
C(11) C(24) C(9) C(25) -178.8(5) no
C(11) C(24) C(9) C(26) 174.9(7) no
C(11) C(24) C(10) C(23) 20(1) no
C(11) C(24) C(10) C(25) 172.8(7) no
C(11) C(24) C(23) C(12) -104(9) no
C(11) C(24) C(23) C(22) -169(1) no
C(11) C(24) C(25) C(26) 6(1) no
C(12) C(14b) C(13) C(22) -22(2) no
C(12) C(14b) C(22) C(13) 155(2) no
C(12) C(14b) C(22) C(21) 175.6(7) no
C(12) C(14b) C(22) C(23) -6.4(6) no
C(12) C(11) C(10) C(23) 17(1) no
C(12) C(11) C(10) C(24) 163(1) no
C(12) C(11) C(10) C(25) 31(4) no
C(12) C(11) C(23) C(22) -8.8(9) no
C(12) C(11) C(23) C(24) -176.2(6) no
C(12) C(11) C(24) C(23) 5.2(8) no
C(12) C(11) C(24) C(25) -10(1) no
C(12) C(13) C(14b) C(22) 22(2) no
C(12) C(13) C(8) C(21) -51(6) no
C(12) C(13) C(8) C(22) -6.5(7) no
C(12) C(13) C(8) C(26) -6(1) no
C(12) C(13) C(22) C(21) 176.6(6) no
C(12) C(13) C(22) C(23) 1.2(8) no
C(12) C(22) C(14b) C(13) -155(2) no
C(12) C(22) C(8) C(13) 17(2) no
C(12) C(22) C(8) C(21) -172(2) no
C(12) C(22) C(8) C(26) -163(2) no
C(12) C(22) C(9) C(21) 174.4(8) no
C(12) C(22) C(9) C(23) -9.8(6) no
C(12) C(22) C(9) C(24) -12.3(8) no
C(12) C(22) C(9) C(25) -22(2) no
C(12) C(22) C(9) C(26) -177.3(9) no
C(12) C(22) C(21) C(26) -138(5) no
C(12) C(22) C(23) C(24) 176.1(6) no
C(12) C(23) C(9) C(21) 10.7(7) no
C(12) C(23) C(9) C(22) 7.0(5) no
C(12) C(23) C(9) C(24) -176.4(6) no
C(12) C(23) C(9) C(25) -179.6(5) no
C(12) C(23) C(9) C(26) 131(3) no
C(12) C(23) C(10) C(24) -173(2) no
C(12) C(23) C(10) C(25) 59(3) no
C(12) C(23) C(11) C(24) 176.2(6) no
C(12) C(23) C(22) C(13) -1.2(9) no
C(12) C(23) C(22) C(21) -176.1(6) no
C(12) C(23) C(24) C(25) 65(9) no
C(13) C(14b) C(12) C(22) 9.1(7) no
C(13) C(14b) C(12) C(23) 15(1) no
C(13) C(14b) C(22) C(21) 21(2) no
C(13) C(14b) C(22) C(23) -161(2) no
C(13) C(8) Cr(1) C(21) 172(1) no
C(13) C(8) C(9) C(21) -170(1) no
C(13) C(8) C(9) C(22) -4.2(5) no
C(13) C(8) C(9) C(23) -3.5(6) no
C(13) C(8) C(9) C(24) -6(1) no
C(13) C(8) C(9) C(25) -151(3) no
C(13) C(8) C(9) C(26) -175.0(6) no
C(13) C(8) C(21) C(22) 37(5) no
C(13) C(8) C(21) C(26) 63(7) no
C(13) C(8) C(22) C(21) -170(2) no
C(13) C(8) C(22) C(23) 173(1) no
C(13) C(8) C(26) C(21) -160(3) no
C(13) C(8) C(26) C(25) 5(1) no
C(13) C(12) C(14b) C(22) -9.1(7) no
C(13) C(12) C(11) C(23) 10.0(9) no
C(13) C(12) C(11) C(24) 6(1) no
C(13) C(12) C(22) C(21) -40(5) no
C(13) C(12) C(22) C(23) -179.1(7) no
C(13) C(12) C(23) C(22) 0.6(4) no
C(13) C(12) C(23) C(24) -66(9) no
C(13) C(22) C(8) C(21) 170(2) no
C(13) C(22) C(8) C(26) -179.8(6) no
C(13) C(22) C(9) C(21) 17(1) no
C(13) C(22) C(9) C(23) -167(2) no
C(13) C(22) C(9) C(24) -170(1) no
C(13) C(22) C(9) C(25) -180(1) no
C(13) C(22) C(9) C(26) 25(2) no
C(13) C(22) C(12) C(23) 179.1(7) no
C(13) C(22) C(21) C(26) -176.2(6) no
C(13) C(22) C(23) C(24) 174.9(8) no
C(21) Cr(1) C(8) C(22) 166(2) no
C(21) Cr(1) C(8) C(26) -6.1(8) no
C(21) C(8) C(9) C(22) 166(1) no
C(21) C(8) C(9) C(23) 167(1) no
C(21) C(8) C(9) C(24) 164(1) no
C(21) C(8) C(9) C(25) 20(4) no
C(21) C(8) C(9) C(26) -5(1) no
C(21) C(8) C(13) C(22) -44(6) no
C(21) C(8) C(22) C(23) -17(2) no
C(21) C(8) C(26) C(25) 165(3) no
C(21) C(9) C(14a) C(25) 169.7(7) no
C(21) C(9) C(14a) C(26) 9(1) no
C(21) C(9) C(8) C(22) -166(1) no
C(21) C(9) C(8) C(26) 5(1) no
C(21) C(9) C(10) C(23) -2(1) no
C(21) C(9) C(10) C(24) -159(1) no
C(21) C(9) C(10) C(25) -170(1) no
C(21) C(9) C(22) C(23) -175.8(6) no
C(21) C(9) C(23) C(22) 3.7(5) no
C(21) C(9) C(23) C(24) -172.8(6) no
C(21) C(9) C(24) C(23) 15(1) no
C(21) C(9) C(24) C(25) -161(1) no
C(21) C(9) C(25) C(24) 162(1) no
C(21) C(9) C(25) C(26) -13(1) no
C(21) C(9) C(26) C(25) 173.8(6) no
C(21) C(22) C(8) C(26) 10(1) no
C(21) C(22) C(9) C(23) 175.8(6) no
C(21) C(22) C(9) C(24) 173.3(6) no
C(21) C(22) C(9) C(25) 163(1) no
C(21) C(22) C(9) C(26) 8.3(9) no
C(21) C(22) C(12) C(23) 139(5) no
C(21) C(22) C(23) C(24) 0.0(8) no
C(21) C(26) C(14a) C(25) -82(8) no
C(21) C(26) C(8) C(22) -159(3) no
C(21) C(26) C(9) C(22) -7.2(7) no
C(21) C(26) C(9) C(23) -123(3) no
C(21) C(26) C(9) C(24) -168.5(8) no
C(21) C(26) C(9) C(25) -173.8(6) no
C(21) C(26) C(25) C(24) 0.0(8) no
C(22) C(14b) C(12) C(23) 6.2(6) no
C(22) C(8) C(9) C(23) 0.7(5) no
C(22) C(8) C(9) C(24) -2.2(8) no
C(22) C(8) C(9) C(25) -146(3) no
C(22) C(8) C(9) C(26) -170.8(7) no
C(22) C(8) C(21) C(26) 26(3) no
C(22) C(8) C(26) C(25) 5.3(8) no
C(22) C(9) C(14a) C(25) 165(2) no
C(22) C(9) C(14a) C(26) 4(3) no
C(22) C(9) C(8) C(26) 170.8(7) no
C(22) C(9) C(10) C(23) -3.9(6) no
C(22) C(9) C(10) C(24) -161(1) no
C(22) C(9) C(10) C(25) -171.6(5) no
C(22) C(9) C(21) C(26) 174.3(6) no
C(22) C(9) C(23) C(24) -176.6(5) no
C(22) C(9) C(24) C(23) 2.6(4) no
C(22) C(9) C(24) C(25) -173.6(6) no
C(22) C(9) C(25) C(24) 12(1) no
C(22) C(9) C(25) C(26) -163(1) no
C(22) C(9) C(26) C(25) 167(1) no
C(22) C(12) C(11) C(23) 6.9(8) no
C(22) C(12) C(11) C(24) 3.0(7) no
C(22) C(12) C(23) C(24) -67(9) no
C(22) C(13) C(8) C(26) 1(1) no
C(22) C(13) C(12) C(23) -0.8(6) no
C(22) C(21) C(8) C(26) -26(3) no
C(22) C(21) C(9) C(23) -3.3(4) no
C(22) C(21) C(9) C(24) -15(1) no
C(22) C(21) C(9) C(25) -162(1) no
C(22) C(21) C(9) C(26) -174.3(6) no
C(22) C(21) C(26) C(25) 0.0(8) no
C(22) C(23) C(9) C(24) 176.6(5) no
C(22) C(23) C(9) C(25) 173.4(6) no
C(22) C(23) C(9) C(26) 124(3) no
C(22) C(23) C(10) C(24) 152(2) no
C(22) C(23) C(10) C(25) 24(2) no
C(22) C(23) C(11) C(24) 167(1) no
C(22) C(23) C(24) C(25) 0.0(8) no
C(23) C(9) C(14a) C(25) -1(1) no
C(23) C(9) C(14a) C(26) -161(1) no
C(23) C(9) C(8) C(26) 171.5(7) no
C(23) C(9) C(10) C(24) -157(1) no
C(23) C(9) C(10) C(25) -167.7(7) no
C(23) C(9) C(21) C(26) 171.0(7) no
C(23) C(9) C(24) C(25) -176.2(5) no
C(23) C(9) C(25) C(24) 2.8(4) no
C(23) C(9) C(25) C(26) -171.9(6) no
C(23) C(9) C(26) C(25) 51(3) no
C(23) C(10) C(9) C(24) 157(1) no
C(23) C(10) C(9) C(25) 167.7(7) no
C(23) C(10) C(9) C(26) 165(1) no
C(23) C(10) C(11) C(24) -145(2) no
C(23) C(10) C(24) C(25) -153(1) no
C(23) C(10) C(25) C(24) 145(2) no
C(23) C(10) C(25) C(26) -23(1) no
C(23) C(11) C(10) C(24) 145(2) no
C(23) C(11) C(10) C(25) 14(4) no
C(23) C(11) C(24) C(25) -15(1) no
C(23) C(12) C(11) C(24) -3.9(6) no
C(23) C(22) C(8) C(26) -7(1) no
C(23) C(22) C(9) C(24) -2.5(4) no
C(23) C(22) C(9) C(25) -12(1) no
C(23) C(22) C(9) C(26) -168(1) no
C(23) C(22) C(21) C(26) 0.0(8) no
C(23) C(24) C(9) C(25) 176.2(5) no
C(23) C(24) C(9) C(26) 169.9(8) no
C(23) C(24) C(10) C(25) 153(1) no
C(23) C(24) C(25) C(26) 0.0(8) no
C(24) C(9) C(14a) C(25) -2.7(6) no
C(24) C(9) C(14a) C(26) -163(1) no
C(24) C(9) C(8) C(26) 169(1) no
C(24) C(9) C(10) C(25) -11(1) no
C(24) C(9) C(21) C(26) 160(2) no
C(24) C(9) C(25) C(26) -174.7(6) no
C(24) C(9) C(26) C(25) 5.3(6) no
C(24) C(10) C(9) C(25) 11(1) no
C(24) C(10) C(9) C(26) 8(2) no
C(24) C(10) C(25) C(26) -168.1(9) no
C(24) C(11) C(10) C(25) -131(4) no
C(24) C(23) C(9) C(25) -3.1(4) no
C(24) C(23) C(9) C(26) -52(3) no
C(24) C(23) C(10) C(25) -128(3) no
C(24) C(25) C(14a) C(26) 18(2) no
C(24) C(25) C(9) C(26) 174.7(6) no
C(25) C(14a) C(9) C(26) 160(2) no
C(25) C(9) C(14a) C(26) -160(2) no
C(25) C(9) C(8) C(26) 24(3) no
C(25) C(9) C(21) C(26) 12(1) no
C(25) C(10) C(9) C(26) -2(1) no
C(25) C(24) C(9) C(26) -6.3(7) no
